data_4024820
loop_
_publ_author_name
'Christopher W. Bond'
'Alexander J. Cresswell'
'Stephen G. Davies'
'Ai M. Fletcher'
'Wataru Kurosawa'
'James A. Lee'
'Paul M. Roberts'
'Angela J. Russell'
'Andrew D. Smith'
'James E. Thomson'

_publ_contact_author_address
;Department of Chemistry
Chemistry Research laboratory
University of Oxford
Mansfield Road
Oxford
OX1 3TA
UK
;
_publ_contact_author_email steve.davies@chem.ox.ac.uk
_publ_contact_author_fax '+44 1865 275633'
_publ_contact_author_name 'Stephen G. Davies'
_publ_contact_author_phone '+44 1865 275695'
_publ_section_title
;
Ammonium-Directed Oxidation of Cyclic Allylic and Homoallylic Amines
;
_journal_name_full 'Journal of Organic Chemistry'
_journal_page_first 6735
_journal_page_last 6748
_journal_paper_doi 10.1021/jo9012783
_journal_volume 74
_journal_year 2009
_chemical_formula_moiety 'C21 H27 N1 O2'
_chemical_formula_sum 'C21 H27 N O2'
_chemical_formula_weight 325.45
_space_group_IT_number 14
_symmetry_cell_setting monoclinic
_symmetry_space_group_name_Hall '-P 2yn'
_symmetry_space_group_name_H-M 'P 1 21/n 1'
_atom_sites_solution_hydrogens geom
_atom_sites_solution_primary direct
_audit_creation_date 09-02-09
_audit_creation_method CRYSTALS_ver_12.85
_cell_angle_alpha 90
_cell_angle_beta 102.4024(11)
_cell_angle_gamma 90
_cell_formula_units_Z 4
_cell_length_a 10.9893(3)
_cell_length_b 13.7910(3)
_cell_length_c 12.2178(4)
_cell_measurement_reflns_used 3863
_cell_measurement_temperature 150
_cell_measurement_theta_max 27
_cell_measurement_theta_min 5
_cell_volume 1808.44(9)
_computing_cell_refinement 'DENZO/SCALEPACK (Otwinowski & Minor, 1997)'
_computing_data_collection 'COLLECT (Nonius, 1997-2001).'
_computing_data_reduction 'DENZO/SCALEPACK (Otwinowski & Minor, 1997)'
_computing_molecular_graphics 'CAMERON (Watkin et al., 1996)'
_computing_publication_material 'CRYSTALS (Betteridge et al., 2003)'
_computing_structure_refinement 'CRYSTALS (Betteridge et al., 2003)'
_computing_structure_solution 'SIR92 (Altomare et al., 1994)'
_diffrn_ambient_temperature 150
_diffrn_measured_fraction_theta_full 0.990
_diffrn_measured_fraction_theta_max 0.987
_diffrn_measurement_device 'Nonius KappaCCD'
_diffrn_measurement_device_type Area
_diffrn_measurement_method \w
_diffrn_radiation_monochromator graphite
_diffrn_radiation_type 'Mo K\a'
_diffrn_radiation_wavelength 0.71073
_diffrn_reflns_av_R_equivalents 0.038
_diffrn_reflns_limit_h_max 14
_diffrn_reflns_limit_h_min -13
_diffrn_reflns_limit_k_max 17
_diffrn_reflns_limit_k_min -17
_diffrn_reflns_limit_l_max 15
_diffrn_reflns_limit_l_min -15
_diffrn_reflns_number 7657
_diffrn_reflns_theta_full 26.398
_diffrn_reflns_theta_max 27.498
_diffrn_reflns_theta_min 5.179
_diffrn_standards_number 0
_exptl_absorpt_coefficient_mu 0.076
_exptl_absorpt_correction_T_max 0.98
_exptl_absorpt_correction_T_min 0.98
_exptl_absorpt_correction_type multi-scan
_exptl_absorpt_process_details 'DENZO/SCALEPACK (Otwinowski & Minor, 1997)'
_exptl_crystal_colour colourless
_exptl_crystal_density_diffrn 1.195
_exptl_crystal_density_method 'not measured'
_exptl_crystal_description block
_exptl_crystal_F_000 704
_exptl_crystal_size_max 0.30
_exptl_crystal_size_mid 0.30
_exptl_crystal_size_min 0.30
_refine_diff_density_max 0.19
_refine_diff_density_min -0.15
_refine_ls_extinction_method None
_refine_ls_goodness_of_fit_ref 1.1363
_refine_ls_hydrogen_treatment constr
_refine_ls_matrix_type full
_refine_ls_number_parameters 217
_refine_ls_number_reflns 2235
_refine_ls_number_restraints 0
_refine_ls_R_factor_all 0.0948
_refine_ls_R_factor_gt 0.0443
_refine_ls_shift/su_max 0.000219
_refine_ls_structure_factor_coef F
_refine_ls_weighting_details
;
 Method, part 1, Chebychev polynomial, (Watkin, 1994, Prince, 1982) 
 [weight] = 1.0/[A~0~*T~0~(x)+A~1~*T~1~(x) ... +A~n-1~]*T~n-1~(x)] 
 where A~i~ are the Chebychev coefficients listed below and x= Fcalc/Fmax 
 Method = Robust Weighting (Prince, 1982) 
 W = [weight] * [1-(deltaF/6*sigmaF)^2^]^2^ 
 A~i~ are: 
 0.292 0.406E-01 0.517E-01 
;
_refine_ls_weighting_scheme calc
_refine_ls_wR_factor_all 0.0895
_refine_ls_wR_factor_gt 0.0405
_refine_ls_wR_factor_ref 0.0369
_reflns_limit_h_max 13
_reflns_limit_h_min -14
_reflns_limit_k_max 17
_reflns_limit_k_min 0
_reflns_limit_l_max 15
_reflns_limit_l_min 0
_reflns_number_gt 2518
_reflns_number_total 4097
_reflns_threshold_expression I>2.0\s(I)
_oxford_diffrn_Wilson_B_factor 2.35
_oxford_diffrn_Wilson_scale 4.85
_oxford_refine_ls_r_factor_ref 0.0376
_oxford_refine_ls_scale 0.4734(7)
_oxford_reflns_number_all 4097
_oxford_reflns_threshold_expression_ref I>3.0\s(I)
_oxford_structure_analysis_title '2091139 SGD229'
_cod_data_source_file jo9012783_si_015.cif
_cod_data_source_block 1
_cod_depositor_comments
;
The following automatic conversions were performed:
'_symmetry_cell_setting' value 'Monoclinic' changed to 'monoclinic'
according to '/home/saulius/struct/CIF-dictionaries/cif_core.dic'
dictionary named 'cif_core.dic' version 2.4.1 from 2010-06-29.

Automatic conversion script
Id: cif_fix_enum 1527 2010-12-29 10:47:43Z saulius 
;
_cod_original_sg_symbol_H-M 'P 1 21/n 1 '
_cod_original_formula_sum 'C21 H27 N1 O2'
_cod_database_code 4024820

loop_
_symmetry_equiv_pos_as_xyz
x,y,z
-x,-y,-z
-x+1/2,y+1/2,-z+1/2
x+1/2,-y+1/2,z+1/2

loop_
_atom_site_label
_atom_site_type_symbol
_atom_site_fract_x
_atom_site_fract_y
_atom_site_fract_z
_atom_site_U_iso_or_equiv
_atom_site_occupancy
_atom_site_adp_type
_atom_site_refinement_flags_posn
_atom_site_refinement_flags_adp
_atom_site_refinement_flags_occupancy
_atom_site_disorder_assembly
_atom_site_disorder_group
_oxford_atom_site_special_shape
_atom_site_attached_hydrogens
O1 O 0.12867(11) 0.54660(9) 0.11929(9) 0.0337 1.0000 Uani . . . . . . .
C2 C 0.06122(16) 0.59113(13) 0.19413(13) 0.0278 1.0000 Uani . . . . . . .
C3 C 0.13798(16) 0.59213(12) 0.31501(13) 0.0261 1.0000 Uani . . . . . . .
C4 C 0.17776(15) 0.49036(12) 0.35958(13) 0.0241 1.0000 Uani . . . . . . .
N5 N 0.26293(12) 0.44110(10) 0.29841(11) 0.0232 1.0000 Uani . . . . . . .
C6 C 0.39073(16) 0.47842(13) 0.33731(15) 0.0304 1.0000 Uani . . . . . . .
C7 C 0.48260(16) 0.43864(12) 0.27301(15) 0.0285 1.0000 Uani . . . . . . .
C8 C 0.45756(18) 0.44055(13) 0.15632(15) 0.0342 1.0000 Uani . . . . . . .
C9 C 0.5459(2) 0.40760(14) 0.09921(17) 0.0401 1.0000 Uani . . . . . . .
C10 C 0.65970(19) 0.37343(14) 0.15691(19) 0.0418 1.0000 Uani . . . . . . .
C11 C 0.68497(18) 0.36984(15) 0.27225(19) 0.0436 1.0000 Uani . . . . . . .
C12 C 0.59630(17) 0.40206(14) 0.32986(17) 0.0372 1.0000 Uani . . . . . . .
C13 C 0.26211(15) 0.33531(12) 0.31836(14) 0.0266 1.0000 Uani . . . . . . .
C14 C 0.14127(15) 0.28848(11) 0.26270(14) 0.0235 1.0000 Uani . . . . . . .
C15 C 0.10027(16) 0.29342(13) 0.14671(14) 0.0290 1.0000 Uani . . . . . . .
C16 C -0.01067(17) 0.25003(14) 0.09508(15) 0.0356 1.0000 Uani . . . . . . .
C17 C -0.08158(17) 0.20052(13) 0.15781(16) 0.0347 1.0000 Uani . . . . . . .
C18 C -0.04153(17) 0.19475(13) 0.27252(16) 0.0337 1.0000 Uani . . . . . . .
C19 C 0.06898(16) 0.23845(12) 0.32444(15) 0.0287 1.0000 Uani . . . . . . .
C20 C 0.06350(17) 0.64300(13) 0.39104(15) 0.0340 1.0000 Uani . . . . . . .
C21 C -0.06542(17) 0.59823(14) 0.38144(14) 0.0336 1.0000 Uani . . . . . . .
C22 C -0.13795(16) 0.59707(13) 0.26022(14) 0.0299 1.0000 Uani . . . . . . .
C23 C -0.06713(15) 0.54622(12) 0.18329(13) 0.0265 1.0000 Uani . . . . . . .
O24 O -0.13877(12) 0.55617(10) 0.07231(10) 0.0396 1.0000 Uani . . . . . . .
H21 H 0.0439 0.6600 0.1695 0.0352 1.0000 Uiso R . . . . . .
H31 H 0.2156 0.6309 0.3142 0.0328 1.0000 Uiso R . . . . . .
H41 H 0.2188 0.4945 0.4419 0.0308 1.0000 Uiso R . . . . . .
H42 H 0.1015 0.4494 0.3484 0.0314 1.0000 Uiso R . . . . . .
H62 H 0.3862 0.5514 0.3260 0.0388 1.0000 Uiso R . . . . . .
H61 H 0.4203 0.4614 0.4191 0.0379 1.0000 Uiso R . . . . . .
H81 H 0.3758 0.4650 0.1148 0.0450 1.0000 Uiso R . . . . . .
H91 H 0.5280 0.4094 0.0171 0.0532 1.0000 Uiso R . . . . . .
H101 H 0.7217 0.3519 0.1159 0.0547 1.0000 Uiso R . . . . . .
H111 H 0.7643 0.3455 0.3136 0.0535 1.0000 Uiso R . . . . . .
H121 H 0.6136 0.3996 0.4113 0.0470 1.0000 Uiso R . . . . . .
H131 H 0.2786 0.3230 0.4024 0.0343 1.0000 Uiso R . . . . . .
H132 H 0.3303 0.3075 0.2851 0.0347 1.0000 Uiso R . . . . . .
H151 H 0.1494 0.3283 0.1010 0.0347 1.0000 Uiso R . . . . . .
H161 H -0.0387 0.2539 0.0143 0.0448 1.0000 Uiso R . . . . . .
H171 H -0.1598 0.1703 0.1212 0.0430 1.0000 Uiso R . . . . . .
H181 H -0.0907 0.1604 0.3172 0.0439 1.0000 Uiso R . . . . . .
H191 H 0.0973 0.2344 0.4062 0.0375 1.0000 Uiso R . . . . . .
H201 H 0.0474 0.7119 0.3656 0.0440 1.0000 Uiso R . . . . . .
H202 H 0.1113 0.6385 0.4709 0.0430 1.0000 Uiso R . . . . . .
H212 H -0.1113 0.6373 0.4280 0.0423 1.0000 Uiso R . . . . . .
H211 H -0.0545 0.5303 0.4107 0.0425 1.0000 Uiso R . . . . . .
H221 H -0.1512 0.6651 0.2337 0.0384 1.0000 Uiso R . . . . . .
H222 H -0.2195 0.5634 0.2547 0.0384 1.0000 Uiso R . . . . . .
H231 H -0.0559 0.4756 0.2049 0.0325 1.0000 Uiso R . . . . . .
H11 H 0.1792 0.5026 0.1598 0.0545 1.0000 Uiso R . . . . . .
H241 H -0.1059 0.5256 0.0220 0.0599 1.0000 Uiso R . . . . . .

loop_
_atom_site_aniso_label
_atom_site_aniso_U_11
_atom_site_aniso_U_22
_atom_site_aniso_U_33
_atom_site_aniso_U_23
_atom_site_aniso_U_13
_atom_site_aniso_U_12
O1 0.0352(7) 0.0437(8) 0.0235(6) 0.0030(5) 0.0093(5) 0.0079(6)
C2 0.0345(10) 0.0248(9) 0.0242(8) 0.0022(7) 0.0063(7) 0.0045(7)
C3 0.0285(9) 0.0220(8) 0.0279(9) -0.0008(7) 0.0065(7) -0.0030(7)
C4 0.0234(8) 0.0284(9) 0.0202(8) -0.0015(7) 0.0039(7) -0.0007(7)
N5 0.0223(7) 0.0230(7) 0.0242(7) -0.0026(6) 0.0046(6) -0.0023(6)
C6 0.0260(9) 0.0328(10) 0.0319(9) -0.0077(8) 0.0053(7) -0.0046(8)
C7 0.0244(9) 0.0250(9) 0.0365(10) -0.0048(8) 0.0072(8) -0.0061(7)
C8 0.0371(10) 0.0287(10) 0.0388(10) 0.0012(8) 0.0127(8) 0.0014(8)
C9 0.0531(13) 0.0295(10) 0.0440(11) 0.0037(9) 0.0240(10) 0.0036(9)
C10 0.0383(12) 0.0291(10) 0.0649(14) -0.0061(10) 0.0265(10) -0.0032(9)
C11 0.0275(10) 0.0385(11) 0.0634(14) -0.0084(10) 0.0067(10) -0.0001(9)
C12 0.0281(10) 0.0384(11) 0.0437(11) -0.0079(9) 0.0047(8) -0.0047(9)
C13 0.0227(9) 0.0263(9) 0.0293(9) 0.0026(7) 0.0020(7) 0.0016(7)
C14 0.0223(8) 0.0189(8) 0.0278(8) -0.0002(7) 0.0023(7) 0.0021(7)
C15 0.0298(10) 0.0281(9) 0.0288(9) 0.0012(7) 0.0058(8) -0.0029(8)
C16 0.0385(11) 0.0348(10) 0.0296(9) 0.0008(8) -0.0016(8) -0.0050(9)
C17 0.0262(10) 0.0329(10) 0.0418(11) -0.0009(8) 0.0001(8) -0.0047(8)
C18 0.0304(10) 0.0316(10) 0.0403(10) 0.0024(8) 0.0106(8) -0.0051(8)
C19 0.0302(10) 0.0280(9) 0.0275(9) 0.0023(7) 0.0053(7) -0.0010(8)
C20 0.0375(10) 0.0314(10) 0.0315(10) -0.0074(8) 0.0036(8) 0.0038(8)
C21 0.0355(10) 0.0395(11) 0.0271(9) -0.0033(8) 0.0095(8) 0.0086(9)
C22 0.0300(10) 0.0277(9) 0.0321(9) 0.0022(7) 0.0071(8) 0.0063(8)
C23 0.0275(9) 0.0281(9) 0.0215(8) 0.0023(7) -0.0004(7) 0.0044(7)
O24 0.0374(8) 0.0542(9) 0.0235(6) -0.0001(6) -0.0020(6) 0.0122(7)

loop_
_atom_type_symbol
_atom_type_scat_dispersion_real
_atom_type_scat_dispersion_imag
_atom_type_scat_Cromer_Mann_a1
_atom_type_scat_Cromer_Mann_b1
_atom_type_scat_Cromer_Mann_a2
_atom_type_scat_Cromer_Mann_b2
_atom_type_scat_Cromer_Mann_a3
_atom_type_scat_Cromer_Mann_b3
_atom_type_scat_Cromer_Mann_a4
_atom_type_scat_Cromer_Mann_b4
_atom_type_scat_Cromer_Mann_c
_atom_type_scat_source
C 0.0033 0.0016 2.3100 20.8439 1.0200 10.2075 1.5886 0.5687 0.8650 51.6512 0.2156 'International Tables Vol C 4.2.6.8 and 6.1.1.4'
H 0.0000 0.0000 0.4930 10.5109 0.3229 26.1257 0.1402 3.1424 0.0408 57.7998 0.0030 'International Tables Vol C 4.2.6.8 and 6.1.1.4'
N 0.0061 0.0033 12.2126 0.0057 3.1322 9.8933 2.0125 28.9975 1.1663 0.5826 -11.5290 'International Tables Vol C 4.2.6.8 and 6.1.1.4'
O 0.0106 0.0060 3.0485 13.2771 2.2868 5.7011 1.5463 0.3239 0.8670 32.9089 0.2508 'International Tables Vol C 4.2.6.8 and 6.1.1.4'

loop_
_geom_angle_atom_site_label_1
_geom_angle_site_symmetry_1
_geom_angle_atom_site_label_2
_geom_angle_site_symmetry_2
_geom_angle_atom_site_label_3
_geom_angle_site_symmetry_3
_geom_angle
_geom_angle_publ_flag
C2 . O1 . H11 . 106.4 no
O1 . C2 . C3 . 111.41(14) yes
O1 . C2 . C23 . 111.55(14) yes
C3 . C2 . C23 . 113.28(14) yes
O1 . C2 . H21 . 107.8 no
C3 . C2 . H21 . 108.0 no
C23 . C2 . H21 . 104.3 no
C2 . C3 . C4 . 112.88(14) yes
C2 . C3 . C20 . 109.41(14) yes
C4 . C3 . C20 . 110.60(14) yes
C2 . C3 . H31 . 106.6 no
C4 . C3 . H31 . 108.1 no
C20 . C3 . H31 . 109.0 no
C3 . C4 . N5 . 113.76(13) yes
C3 . C4 . H41 . 109.4 no
N5 . C4 . H41 . 109.4 no
C3 . C4 . H42 . 107.7 no
N5 . C4 . H42 . 106.0 no
H41 . C4 . H42 . 110.5 no
C4 . N5 . C6 . 109.77(12) yes
C4 . N5 . C13 . 110.00(13) yes
C6 . N5 . C13 . 109.26(13) yes
N5 . C6 . C7 . 113.73(14) yes
N5 . C6 . H62 . 106.6 no
C7 . C6 . H62 . 107.9 no
N5 . C6 . H61 . 108.6 no
C7 . C6 . H61 . 108.8 no
H62 . C6 . H61 . 111.2 no
C6 . C7 . C8 . 121.24(16) yes
C6 . C7 . C12 . 120.18(16) yes
C8 . C7 . C12 . 118.55(17) yes
C7 . C8 . C9 . 120.17(18) yes
C7 . C8 . H81 . 119.2 no
C9 . C8 . H81 . 120.6 no
C8 . C9 . C10 . 120.66(19) yes
C8 . C9 . H91 . 119.8 no
C10 . C9 . H91 . 119.5 no
C9 . C10 . C11 . 119.76(18) yes
C9 . C10 . H101 . 119.9 no
C11 . C10 . H101 . 120.4 no
C10 . C11 . C12 . 119.79(19) yes
C10 . C11 . H111 . 120.5 no
C12 . C11 . H111 . 119.8 no
C11 . C12 . C7 . 121.06(19) yes
C11 . C12 . H121 . 120.2 no
C7 . C12 . H121 . 118.8 no
N5 . C13 . C14 . 112.68(13) yes
N5 . C13 . H131 . 108.9 no
C14 . C13 . H131 . 109.5 no
N5 . C13 . H132 . 106.2 no
C14 . C13 . H132 . 108.5 no
H131 . C13 . H132 . 111.0 no
C13 . C14 . C15 . 120.06(15) yes
C13 . C14 . C19 . 121.36(15) yes
C15 . C14 . C19 . 118.57(16) yes
C14 . C15 . C16 . 120.24(17) yes
C14 . C15 . H151 . 120.3 no
C16 . C15 . H151 . 119.4 no
C15 . C16 . C17 . 120.45(17) yes
C15 . C16 . H161 . 119.8 no
C17 . C16 . H161 . 119.8 no
C16 . C17 . C18 . 119.77(17) yes
C16 . C17 . H171 . 120.2 no
C18 . C17 . H171 . 120.0 no
C17 . C18 . C19 . 119.93(17) yes
C17 . C18 . H181 . 120.4 no
C19 . C18 . H181 . 119.7 no
C14 . C19 . C18 . 121.03(16) yes
C14 . C19 . H191 . 119.2 no
C18 . C19 . H191 . 119.8 no
C3 . C20 . C21 . 112.06(14) yes
C3 . C20 . H201 . 109.1 no
C21 . C20 . H201 . 105.1 no
C3 . C20 . H202 . 108.9 no
C21 . C20 . H202 . 109.4 no
H201 . C20 . H202 . 112.2 no
C20 . C21 . C22 . 111.22(15) yes
C20 . C21 . H212 . 108.2 no
C22 . C21 . H212 . 109.7 no
C20 . C21 . H211 . 108.3 no
C22 . C21 . H211 . 109.6 no
H212 . C21 . H211 . 109.8 no
C21 . C22 . C23 . 112.13(14) yes
C21 . C22 . H221 . 108.5 no
C23 . C22 . H221 . 107.1 no
C21 . C22 . H222 . 110.2 no
C23 . C22 . H222 . 108.4 no
H221 . C22 . H222 . 110.5 no
C2 . C23 . C22 . 110.37(14) yes
C2 . C23 . O24 . 110.94(13) yes
C22 . C23 . O24 . 107.11(13) yes
C2 . C23 . H231 . 108.2 no
C22 . C23 . H231 . 109.6 no
O24 . C23 . H231 . 110.7 no
C23 . O24 . H241 . 113.1 no

loop_
_geom_bond_atom_site_label_1
_geom_bond_site_symmetry_1
_geom_bond_atom_site_label_2
_geom_bond_site_symmetry_2
_geom_bond_distance
_geom_bond_publ_flag
O1 . C2 . 1.433(2) yes
O1 . H11 . 0.896 no
C2 . C3 . 1.535(2) yes
C2 . C23 . 1.520(2) yes
C2 . H21 . 1.003 no
C3 . C4 . 1.535(2) yes
C3 . C20 . 1.533(2) yes
C3 . H31 . 1.009 no
C4 . N5 . 1.482(2) yes
C4 . H41 . 1.011 no
C4 . H42 . 0.996 no
N5 . C6 . 1.475(2) yes
N5 . C13 . 1.480(2) yes
C6 . C7 . 1.509(2) yes
C6 . H62 . 1.015 no
C6 . H61 . 1.010 no
C7 . C8 . 1.393(2) yes
C7 . C12 . 1.388(2) yes
C8 . C9 . 1.388(3) yes
C8 . H81 . 0.992 no
C9 . C10 . 1.380(3) yes
C9 . H91 . 0.980 no
C10 . C11 . 1.377(3) yes
C10 . H101 . 0.975 no
C11 . C12 . 1.392(3) yes
C11 . H111 . 0.969 no
C12 . H121 . 0.973 no
C13 . C14 . 1.502(2) yes
C13 . H131 . 1.018 no
C13 . H132 . 1.002 no
C14 . C15 . 1.393(2) yes
C14 . C19 . 1.391(2) yes
C15 . C16 . 1.383(2) yes
C15 . H151 . 0.982 no
C16 . C17 . 1.385(3) yes
C16 . H161 . 0.971 no
C17 . C18 . 1.378(3) yes
C17 . H171 . 0.974 no
C18 . C19 . 1.382(2) yes
C18 . H181 . 0.971 no
C19 . H191 . 0.982 no
C20 . C21 . 1.527(3) yes
C20 . H201 . 1.004 no
C20 . H202 . 1.006 no
C21 . C22 . 1.524(2) yes
C21 . H212 . 0.996 no
C21 . H211 . 1.001 no
C22 . C23 . 1.515(2) yes
C22 . H221 . 0.992 no
C22 . H222 . 0.998 no
C23 . O24 . 1.4208(19) yes
C23 . H231 . 1.010 no
O24 . H241 . 0.884 no

loop_
_geom_hbond_atom_site_label_D
_geom_hbond_site_symmetry_D
_geom_hbond_atom_site_label_H
_geom_hbond_site_symmetry_H
_geom_hbond_atom_site_label_A
_geom_hbond_site_symmetry_A
_geom_hbond_angle_DHA
_geom_hbond_distance_DH
_geom_hbond_distance_HA
_geom_hbond_distance_DA
_geom_hbond_publ_flag
O1 . H11 . N5 . 154 0.90 1.94 2.774(3) yes
O24 . H241 . O1 2_565 149 0.88 1.96 2.759(3) yes
